data_7150619
loop_
_publ_author_name
'Reyes-Guti\'errez, Paul E.'
'Torres-Ochoa, Rub\'en O.'
'Mart\'inez, Roberto'
'Miranda, Luis D.'

_publ_section_title
;
 Synthesis of azepino[4,5-b]indolones via an intermolecular radical
 oxidative substitution of N-Boc tryptamine
;
_journal_issue 7
_journal_name_full 'Organic &amp; Biomolecular Chemistry'
_journal_page_first 1388
_journal_page_last 1396
_journal_paper_doi 10.1039/b821260k
_journal_volume 7
_journal_year 2009
_chemical_formula_moiety 'C18 H18 N2 O4'
_chemical_formula_sum 'C18 H18 N2 O4'
_chemical_formula_weight 326.34
_chemical_name_systematic
;
?
;
_space_group_IT_number 14
_symmetry_cell_setting monoclinic
_symmetry_space_group_name_Hall '-P 2ybc'
_symmetry_space_group_name_H-M 'P 1 21/c 1'
_atom_sites_solution_hydrogens geom
_atom_sites_solution_primary direct
_atom_sites_solution_secondary difmap
_audit_creation_method SHELXL-97
_cell_angle_alpha 90.00
_cell_angle_beta 90.635(2)
_cell_angle_gamma 90.00
_cell_formula_units_Z 4
_cell_length_a 9.7516(16)
_cell_length_b 17.835(3)
_cell_length_c 8.8391(14)
_cell_measurement_reflns_used 4286
_cell_measurement_temperature 298(2)
_cell_measurement_theta_max 24.74
_cell_measurement_theta_min 2.38
_cell_volume 1537.2(4)
_computing_cell_refinement 'SMART V 5.625 (Bruker, 1999)'
_computing_data_collection 'SMART V 5.625 (Bruker, 1999)'
_computing_data_reduction 'SAINT V 7.34A (Bruker, 2006)'
_computing_molecular_graphics 'SHELXTL V 6.12 (Sheldrick, 2000)'
_computing_publication_material 'SHELXTL V 6.12 (Sheldrick, 2000)'
_computing_structure_refinement 'SHELXTL V 6.12 (Sheldrick, 2000)'
_computing_structure_solution 'SHELXTL V 6.12 (Sheldrick, 2000)'
_diffrn_ambient_temperature 298(2)
_diffrn_detector_area_resol_mean 0.661
_diffrn_measured_fraction_theta_full 0.997
_diffrn_measured_fraction_theta_max 0.997
_diffrn_measurement_device_type 'Bruker Smart Apex CCD diffractometer'
_diffrn_measurement_method \w-scans
_diffrn_radiation_monochromator graphite
_diffrn_radiation_source 'fine-focus sealed tube'
_diffrn_radiation_type MoK\a
_diffrn_radiation_wavelength 0.71073
_diffrn_reflns_av_R_equivalents 0.0654
_diffrn_reflns_av_sigmaI/netI 0.0520
_diffrn_reflns_limit_h_max 11
_diffrn_reflns_limit_h_min -11
_diffrn_reflns_limit_k_max 21
_diffrn_reflns_limit_k_min -21
_diffrn_reflns_limit_l_max 10
_diffrn_reflns_limit_l_min -10
_diffrn_reflns_number 12291
_diffrn_reflns_theta_full 25.35
_diffrn_reflns_theta_max 25.35
_diffrn_reflns_theta_min 2.09
_diffrn_standards_decay_% 0
_exptl_absorpt_coefficient_mu 0.101
_exptl_absorpt_correction_T_max 0.9832
_exptl_absorpt_correction_T_min 0.9566
_exptl_absorpt_correction_type analytical
_exptl_absorpt_process_details '(Sheldrick, 2000)'
_exptl_crystal_colour colorless
_exptl_crystal_density_diffrn 1.410
_exptl_crystal_density_method 'not measured'
_exptl_crystal_description prism
_exptl_crystal_F_000 688
_exptl_crystal_size_max 0.482
_exptl_crystal_size_mid 0.298
_exptl_crystal_size_min 0.172
_refine_diff_density_max 0.150
_refine_diff_density_min -0.112
_refine_diff_density_rms 0.029
_refine_ls_extinction_method none
_refine_ls_goodness_of_fit_ref 0.917
_refine_ls_hydrogen_treatment mixed
_refine_ls_matrix_type full
_refine_ls_number_parameters 297
_refine_ls_number_reflns 2819
_refine_ls_number_restraints 171
_refine_ls_restrained_S_all 0.907
_refine_ls_R_factor_all 0.0616
_refine_ls_R_factor_gt 0.0378
_refine_ls_shift/su_max 0.000
_refine_ls_shift/su_mean 0.000
_refine_ls_structure_factor_coef Fsqd
_refine_ls_weighting_details 'calc w=1/[\s^2^(Fo^2^)+(0.0339P)^2^] where P=(Fo^2^+2Fc^2^)/3'
_refine_ls_weighting_scheme calc
_refine_ls_wR_factor_gt 0.0751
_refine_ls_wR_factor_ref 0.0817
_reflns_number_gt 1953
_reflns_number_total 2819
_reflns_threshold_expression >2sigma(I)
_cod_data_source_file b821260k.txt
_cod_data_source_block 238MAR08
_cod_depositor_comments
;
The following automatic conversions were performed:
'_symmetry_cell_setting' value 'Monoclinic' changed to 'monoclinic'
according to '/home/saulius/struct/CIF-dictionaries/cif_core.dic'
dictionary named 'cif_core.dic' version 2.4.1 from 2010-06-29.

Automatic conversion script
Id: cif_fix_enum 1527 2010-12-29 10:47:43Z saulius 
;
_cod_original_sg_symbol_H-M 'P 21/c'
_cod_database_code 7150619

loop_
_symmetry_equiv_pos_as_xyz
'x, y, z'
'-x, y+1/2, -z+1/2'
'-x, -y, -z'
'x, -y-1/2, z-1/2'

loop_
_atom_site_label
_atom_site_type_symbol
_atom_site_fract_x
_atom_site_fract_y
_atom_site_fract_z
_atom_site_U_iso_or_equiv
_atom_site_adp_type
_atom_site_occupancy
_atom_site_symmetry_multiplicity
_atom_site_calc_flag
_atom_site_refinement_flags
_atom_site_disorder_assembly
_atom_site_disorder_group
O2 O 0.60532(12) 0.57582(6) 0.47864(13) 0.0527(3) Uani 1 1 d . A .
C1 C 0.8060(19) 0.4308(10) -0.0887(17) 0.046(2) Uani 0.50(4) 1 d PDU A 1
H1A H 0.8582 0.4638 -0.1537 0.055 Uiso 0.50(4) 1 calc PR A 1
H1B H 0.7303 0.4104 -0.1475 0.055 Uiso 0.50(4) 1 calc PR A 1
O1 O 0.7100(12) 0.2634(5) 0.2441(15) 0.048(3) Uani 0.50(4) 1 d PDU A 1
C2 C 0.8971(19) 0.3676(10) -0.033(2) 0.047(2) Uani 0.50(4) 1 d PDU A 1
H2A H 0.9432 0.3448 -0.1181 0.056 Uiso 0.50(4) 1 calc PR A 1
H2B H 0.9665 0.3874 0.0356 0.056 Uiso 0.50(4) 1 calc PR A 1
N3 N 0.817(2) 0.3113(11) 0.0445(14) 0.045(2) Uani 0.50(4) 1 d PDU A 1
H3 H 0.782(5) 0.2752(19) -0.011(5) 0.067 Uiso 0.50(4) 1 d PD A 1
C1B C 0.835(2) 0.4336(10) -0.0757(17) 0.047(2) Uani 0.50(4) 1 d PDU A 2
H1C H 0.7722 0.4136 -0.1518 0.057 Uiso 0.50(4) 1 calc PR A 2
H1D H 0.8939 0.4694 -0.1252 0.057 Uiso 0.50(4) 1 calc PR A 2
O1B O 0.7073(13) 0.2615(6) 0.2342(18) 0.069(4) Uani 0.50(4) 1 d PDU A 2
C2B C 0.9210(19) 0.3706(11) -0.015(2) 0.046(2) Uani 0.50(4) 1 d PDU A 2
H2C H 0.9718 0.3489 -0.0981 0.056 Uiso 0.50(4) 1 calc PR A 2
H2D H 0.9871 0.3910 0.0566 0.056 Uiso 0.50(4) 1 calc PR A 2
N3B N 0.844(2) 0.3118(11) 0.0583(15) 0.045(2) Uani 0.50(4) 1 d PDU A 2
H3B H 0.832(5) 0.2701(19) 0.007(5) 0.068 Uiso 0.50(4) 1 d PD A 2
C4 C 0.77241(18) 0.31519(9) 0.18683(19) 0.0422(4) Uani 1 1 d D . .
C5 C 0.79108(15) 0.38853(8) 0.27816(16) 0.0364(4) Uani 1 1 d D A .
C5A C 0.74408(15) 0.45667(8) 0.18974(17) 0.0362(4) Uani 1 1 d . . .
N6 N 0.67183(13) 0.51483(6) 0.26666(14) 0.0381(3) Uani 1 1 d . A .
C6 C 0.63331(16) 0.56913(8) 0.15885(18) 0.0399(4) Uani 1 1 d . . .
C7 C 0.56104(17) 0.63571(9) 0.1738(2) 0.0508(5) Uani 1 1 d . A .
H7 H 0.5290 0.6517 0.2671 0.061 Uiso 1 1 calc R . .
C8 C 0.53899(19) 0.67697(10) 0.0442(2) 0.0617(5) Uani 1 1 d . . .
H8 H 0.4909 0.7219 0.0505 0.074 Uiso 1 1 calc R A .
C9 C 0.5861(2) 0.65367(10) -0.0953(2) 0.0643(5) Uani 1 1 d . A .
H9 H 0.5699 0.6833 -0.1802 0.077 Uiso 1 1 calc R . .
C10 C 0.6567(2) 0.58734(9) -0.1101(2) 0.0560(5) Uani 1 1 d . . .
H10 H 0.6871 0.5713 -0.2041 0.067 Uiso 1 1 calc R A .
C10A C 0.68124(16) 0.54485(8) 0.01942(18) 0.0429(4) Uani 1 1 d . A .
C10B C 0.75177(17) 0.47434(8) 0.04185(17) 0.0412(4) Uani 1 1 d D A .
C11 C 0.70544(17) 0.38317(9) 0.42371(17) 0.0438(4) Uani 1 1 d . . .
H11A H 0.6112 0.3712 0.3972 0.053 Uiso 1 1 calc R A .
H11B H 0.7411 0.3431 0.4870 0.053 Uiso 1 1 calc R . .
C12 C 0.70955(17) 0.45600(9) 0.51104(17) 0.0452(4) Uani 1 1 d . A .
H12A H 0.6551 0.4507 0.6016 0.054 Uiso 1 1 calc R . .
H12B H 0.8034 0.4662 0.5424 0.054 Uiso 1 1 calc R . .
C13 C 0.65699(16) 0.52050(9) 0.42173(17) 0.0403(4) Uani 1 1 d . . .
C14 C 0.94074(17) 0.39520(10) 0.32884(18) 0.0445(4) Uani 1 1 d D . .
O3 O 0.9883(3) 0.32583(16) 0.3663(3) 0.0503(7) Uani 0.797(6) 1 d PDU A 1
O4 O 1.0043(9) 0.4525(4) 0.3400(9) 0.0544(12) Uani 0.797(6) 1 d PDU A 1
C15 C 1.1224(3) 0.3200(2) 0.4411(3) 0.0583(9) Uani 0.797(6) 1 d PDU A 1
H15A H 1.1829 0.3587 0.4032 0.070 Uiso 0.797(6) 1 calc PR A 1
H15B H 1.1630 0.2716 0.4192 0.070 Uiso 0.797(6) 1 calc PR A 1
C16 C 1.1064(4) 0.3287(3) 0.6074(3) 0.0789(12) Uani 0.797(6) 1 d PDU A 1
H16A H 1.1943 0.3236 0.6564 0.118 Uiso 0.797(6) 1 calc PR A 1
H16B H 1.0454 0.2908 0.6442 0.118 Uiso 0.797(6) 1 calc PR A 1
H16C H 1.0693 0.3773 0.6288 0.118 Uiso 0.797(6) 1 calc PR A 1
O3B O 0.9779(14) 0.3419(7) 0.4176(14) 0.059(3) Uani 0.203(6) 1 d PDU A 2
O4B O 1.014(4) 0.4488(15) 0.304(4) 0.061(6) Uani 0.203(6) 1 d PDU A 2
C15B C 1.1144(14) 0.3520(7) 0.4840(19) 0.061(2) Uani 0.203(6) 1 d PDU A 2
H15C H 1.1146 0.3928 0.5565 0.073 Uiso 0.203(6) 1 calc PR A 2
H15D H 1.1809 0.3628 0.4062 0.073 Uiso 0.203(6) 1 calc PR A 2
C16B C 1.1463(12) 0.2804(7) 0.5593(19) 0.074(3) Uani 0.203(6) 1 d PDU A 2
H16D H 1.2397 0.2810 0.5948 0.111 Uiso 0.203(6) 1 calc PR A 2
H16E H 1.1339 0.2399 0.4887 0.111 Uiso 0.203(6) 1 calc PR A 2
H16F H 1.0862 0.2735 0.6434 0.111 Uiso 0.203(6) 1 calc PR A 2

loop_
_atom_site_aniso_label
_atom_site_aniso_U_11
_atom_site_aniso_U_22
_atom_site_aniso_U_33
_atom_site_aniso_U_23
_atom_site_aniso_U_13
_atom_site_aniso_U_12
O2 0.0611(8) 0.0490(7) 0.0481(7) -0.0123(6) 0.0080(6) 0.0005(6)
C1 0.058(4) 0.044(3) 0.036(3) 0.003(2) 0.003(3) -0.003(3)
O1 0.078(6) 0.019(4) 0.048(4) 0.006(3) -0.005(4) -0.006(4)
C2 0.056(5) 0.047(3) 0.037(3) -0.005(3) 0.005(3) 0.001(3)
N3 0.062(6) 0.035(2) 0.036(3) -0.004(2) -0.005(3) -0.005(3)
C1B 0.064(5) 0.047(3) 0.031(3) -0.003(2) 0.002(4) -0.003(3)
O1B 0.075(6) 0.059(6) 0.075(6) 0.000(4) 0.016(5) -0.022(5)
C2B 0.056(4) 0.045(3) 0.039(3) -0.003(3) 0.009(3) 0.000(3)
N3B 0.057(5) 0.034(2) 0.045(3) -0.007(3) 0.005(4) 0.000(3)
C4 0.0495(11) 0.0339(10) 0.0429(11) 0.0035(8) -0.0034(9) 0.0016(8)
C5 0.0422(9) 0.0339(8) 0.0331(9) 0.0032(7) 0.0005(7) -0.0041(7)
C5A 0.0434(9) 0.0318(8) 0.0335(9) -0.0016(7) 0.0022(7) -0.0028(7)
N6 0.0479(8) 0.0345(7) 0.0319(7) -0.0013(6) 0.0004(6) -0.0004(6)
C6 0.0463(10) 0.0343(9) 0.0390(9) 0.0021(7) -0.0038(8) -0.0006(8)
C7 0.0531(11) 0.0453(10) 0.0539(11) -0.0003(9) -0.0023(9) 0.0044(9)
C8 0.0665(13) 0.0474(11) 0.0712(14) 0.0071(10) -0.0079(11) 0.0128(10)
C9 0.0810(15) 0.0544(12) 0.0572(13) 0.0177(10) -0.0126(11) 0.0047(11)
C10 0.0784(14) 0.0477(11) 0.0418(11) 0.0082(9) -0.0015(10) -0.0005(10)
C10A 0.0551(11) 0.0359(9) 0.0377(10) 0.0031(8) -0.0021(8) -0.0034(8)
C10B 0.0560(11) 0.0347(9) 0.0329(9) -0.0007(7) 0.0021(8) -0.0013(8)
C11 0.0494(10) 0.0427(9) 0.0394(10) 0.0074(8) 0.0025(8) -0.0012(8)
C12 0.0501(10) 0.0539(10) 0.0318(9) 0.0005(8) 0.0027(8) -0.0034(8)
C13 0.0409(10) 0.0425(10) 0.0374(10) -0.0058(8) 0.0012(8) -0.0084(8)
C14 0.0498(11) 0.0490(11) 0.0348(10) 0.0030(9) 0.0030(8) -0.0051(9)
O3 0.0476(11) 0.0502(13) 0.0528(15) 0.0047(10) -0.0129(12) 0.0013(9)
O4 0.052(2) 0.0568(17) 0.054(3) -0.0040(15) 0.002(2) -0.0192(14)
C15 0.0447(14) 0.068(2) 0.0616(18) 0.0001(15) -0.0116(14) 0.0001(16)
C16 0.073(2) 0.105(3) 0.0579(17) 0.0165(19) -0.0141(15) -0.028(2)
O3B 0.049(4) 0.065(5) 0.062(5) 0.016(4) -0.015(4) -0.010(4)
O4B 0.066(7) 0.062(8) 0.057(13) 0.004(7) 0.018(8) -0.024(6)
C15B 0.046(4) 0.066(5) 0.071(5) 0.005(4) -0.019(4) -0.004(5)
C16B 0.054(6) 0.069(6) 0.099(8) 0.014(6) -0.021(5) 0.006(5)

loop_
_atom_type_symbol
_atom_type_description
_atom_type_scat_dispersion_real
_atom_type_scat_dispersion_imag
_atom_type_scat_source
C C 0.0033 0.0016 'International Tables Vol C Tables 4.2.6.8 and 6.1.1.4'
H H 0.0000 0.0000 'International Tables Vol C Tables 4.2.6.8 and 6.1.1.4'
N N 0.0061 0.0033 'International Tables Vol C Tables 4.2.6.8 and 6.1.1.4'
O O 0.0106 0.0060 'International Tables Vol C Tables 4.2.6.8 and 6.1.1.4'

loop_
_geom_angle_atom_site_label_1
_geom_angle_atom_site_label_2
_geom_angle_atom_site_label_3
_geom_angle
_geom_angle_site_symmetry_1
_geom_angle_site_symmetry_3
_geom_angle_publ_flag
C10B C1 C2 110.3(12) . . ?
N3 C2 C1 110.6(10) . . ?
C4 N3 C2 126.2(14) . . ?
C2B C1B C10B 114.7(12) . . ?
N3B C2B C1B 114.3(10) . . ?
C4 N3B C2B 128.7(14) . . ?
O1 C4 N3 121.3(10) . . ?
O1B C4 N3 117.1(12) . . ?
O1 C4 N3B 125.8(11) . . ?
O1B C4 N3B 122.1(10) . . ?
O1 C4 C5 118.7(7) . . ?
O1B C4 C5 122.8(8) . . ?
N3 C4 C5 119.8(8) . . ?
N3B C4 C5 114.8(9) . . ?
C5A C5 C14 111.84(12) . . ?
C5A C5 C11 108.45(12) . . ?
C14 C5 C11 106.53(13) . . ?
C5A C5 C4 112.11(12) . . ?
C14 C5 C4 109.01(13) . . ?
C11 C5 C4 108.71(12) . . ?
C10B C5A N6 108.95(13) . . ?
C10B C5A C5 131.99(14) . . ?
N6 C5A C5 119.01(12) . . ?
C13 N6 C6 126.20(13) . . ?
C13 N6 C5A 125.56(13) . . ?
C6 N6 C5A 107.85(12) . . ?
C7 C6 C10A 121.77(15) . . ?
C7 C6 N6 131.02(15) . . ?
C10A C6 N6 107.21(13) . . ?
C8 C7 C6 116.90(17) . . ?
C7 C8 C9 122.03(17) . . ?
C10 C9 C8 120.97(17) . . ?
C9 C10 C10A 118.14(17) . . ?
C10 C10A C6 120.17(15) . . ?
C10 C10A C10B 131.59(15) . . ?
C6 C10A C10B 108.24(13) . . ?
C5A C10B C10A 107.74(13) . . ?
C5A C10B C1 130.7(8) . . ?
C10A C10B C1 121.2(8) . . ?
C5A C10B C1B 126.2(7) . . ?
C10A C10B C1B 125.6(7) . . ?
C12 C11 C5 111.15(12) . . ?
C13 C12 C11 112.81(13) . . ?
O2 C13 N6 121.08(15) . . ?
O2 C13 C12 123.37(14) . . ?
N6 C13 C12 115.54(14) . . ?
O4 C14 O3B 116.1(8) . . ?
O4B C14 O3B 122(2) . . ?
O4 C14 O3 125.5(5) . . ?
O4B C14 O3 124(2) . . ?
O4 C14 C5 125.6(5) . . ?
O4B C14 C5 125(2) . . ?
O3B C14 C5 112.6(6) . . ?
O3 C14 C5 108.81(19) . . ?
C14 O3 C15 118.4(3) . . ?
O3 C15 C16 109.7(2) . . ?
C14 O3B C15B 113.9(10) . . ?
O3B C15B C16B 105.2(10) . . ?

loop_
_geom_bond_atom_site_label_1
_geom_bond_atom_site_label_2
_geom_bond_distance
_geom_bond_site_symmetry_2
_geom_bond_publ_flag
O2 C13 1.2189(17) . ?
C1 C10B 1.493(10) . ?
C1 C2 1.514(9) . ?
O1 C4 1.219(8) . ?
C2 N3 1.449(9) . ?
N3 C4 1.337(10) . ?
C1B C2B 1.499(9) . ?
C1B C10B 1.509(10) . ?
O1B C4 1.225(8) . ?
C2B N3B 1.445(9) . ?
N3B C4 1.344(9) . ?
C4 C5 1.547(2) . ?
C5 C5A 1.513(2) . ?
C5 C14 1.527(2) . ?
C5 C11 1.544(2) . ?
C5A C10B 1.348(2) . ?
C5A N6 1.4300(18) . ?
N6 C13 1.3836(18) . ?
N6 C6 1.4068(18) . ?
C6 C7 1.388(2) . ?
C6 C10A 1.392(2) . ?
C7 C8 1.377(2) . ?
C8 C9 1.384(2) . ?
C9 C10 1.375(2) . ?
C10 C10A 1.392(2) . ?
C10A C10B 1.446(2) . ?
C11 C12 1.511(2) . ?
C12 C13 1.483(2) . ?
C14 O4 1.199(5) . ?
C14 O4B 1.214(16) . ?
C14 O3B 1.282(11) . ?
C14 O3 1.361(3) . ?
O3 C15 1.463(3) . ?
C15 C16 1.488(4) . ?
O3B C15B 1.460(13) . ?
C15B C16B 1.472(14) . ?

loop_
_geom_hbond_atom_site_label_D
_geom_hbond_atom_site_label_H
_geom_hbond_atom_site_label_A
_geom_hbond_distance_DH
_geom_hbond_distance_HA
_geom_hbond_distance_DA
_geom_hbond_angle_DHA
_geom_hbond_site_symmetry_A
N3 H3 O1 0.88(2) 2.37(4) 3.14(2) 147(4) 4_565
N3B H3B O3B 0.88(2) 2.58(4) 3.29(2) 138(4) 4_565

loop_
_geom_torsion_atom_site_label_1
_geom_torsion_atom_site_label_2
_geom_torsion_atom_site_label_3
_geom_torsion_atom_site_label_4
_geom_torsion
_geom_torsion_site_symmetry_1
_geom_torsion_site_symmetry_2
_geom_torsion_site_symmetry_3
_geom_torsion_site_symmetry_4
_geom_torsion_publ_flag
C10B C1 C2 N3 68.2(14) . . . . ?
C1 C2 N3 C4 -79.7(18) . . . . ?
C10B C1B C2B N3B 59.9(16) . . . . ?
C1B C2B N3B C4 -66.3(19) . . . . ?
C2 N3 C4 O1 -176.9(11) . . . . ?
C2 N3 C4 O1B -178.9(12) . . . . ?
C2 N3 C4 N3B -62(7) . . . . ?
C2 N3 C4 C5 7.4(18) . . . . ?
C2B N3B C4 O1 -179.7(11) . . . . ?
C2B N3B C4 O1B 177.1(12) . . . . ?
C2B N3B C4 N3 107(8) . . . . ?
C2B N3B C4 C5 -9.2(17) . . . . ?
O1 C4 C5 C5A -127.3(7) . . . . ?
O1B C4 C5 C5A -124.9(8) . . . . ?
N3 C4 C5 C5A 48.5(11) . . . . ?
N3B C4 C5 C5A 61.5(10) . . . . ?
O1 C4 C5 C14 108.3(7) . . . . ?
O1B C4 C5 C14 110.8(8) . . . . ?
N3 C4 C5 C14 -75.9(11) . . . . ?
N3B C4 C5 C14 -62.8(10) . . . . ?
O1 C4 C5 C11 -7.4(7) . . . . ?
O1B C4 C5 C11 -5.0(8) . . . . ?
N3 C4 C5 C11 168.4(11) . . . . ?
N3B C4 C5 C11 -178.6(10) . . . . ?
C14 C5 C5A C10B 86.2(2) . . . . ?
C11 C5 C5A C10B -156.63(17) . . . . ?
C4 C5 C5A C10B -36.6(2) . . . . ?
C14 C5 C5A N6 -96.93(16) . . . . ?
C11 C5 C5A N6 20.25(18) . . . . ?
C4 C5 C5A N6 140.28(14) . . . . ?
C10B C5A N6 C13 -172.39(14) . . . . ?
C5 C5A N6 C13 10.1(2) . . . . ?
C10B C5A N6 C6 0.77(17) . . . . ?
C5 C5A N6 C6 -176.77(12) . . . . ?
C13 N6 C6 C7 -7.5(3) . . . . ?
C5A N6 C6 C7 179.39(16) . . . . ?
C13 N6 C6 C10A 172.93(14) . . . . ?
C5A N6 C6 C10A -0.17(16) . . . . ?
C10A C6 C7 C8 -0.1(2) . . . . ?
N6 C6 C7 C8 -179.64(16) . . . . ?
C6 C7 C8 C9 0.0(3) . . . . ?
C7 C8 C9 C10 0.6(3) . . . . ?
C8 C9 C10 C10A -1.0(3) . . . . ?
C9 C10 C10A C6 0.9(3) . . . . ?
C9 C10 C10A C10B -179.46(17) . . . . ?
C7 C6 C10A C10 -0.3(2) . . . . ?
N6 C6 C10A C10 179.27(15) . . . . ?
C7 C6 C10A C10B 179.95(14) . . . . ?
N6 C6 C10A C10B -0.44(17) . . . . ?
N6 C5A C10B C10A -1.03(17) . . . . ?
C5 C5A C10B C10A 176.08(15) . . . . ?
N6 C5A C10B C1 -174.7(10) . . . . ?
C5 C5A C10B C1 2.4(10) . . . . ?
N6 C5A C10B C1B 171.6(10) . . . . ?
C5 C5A C10B C1B -11.3(10) . . . . ?
C10 C10A C10B C5A -178.73(18) . . . . ?
C6 C10A C10B C5A 0.93(18) . . . . ?
C10 C10A C10B C1 -4.3(9) . . . . ?
C6 C10A C10B C1 175.3(9) . . . . ?
C10 C10A C10B C1B 8.5(10) . . . . ?
C6 C10A C10B C1B -171.8(10) . . . . ?
C2 C1 C10B C5A -17.5(14) . . . . ?
C2 C1 C10B C10A 169.5(6) . . . . ?
C2 C1 C10B C1B 54(7) . . . . ?
C2B C1B C10B C5A -3.8(15) . . . . ?
C2B C1B C10B C10A 167.6(7) . . . . ?
C2B C1B C10B C1 -121(8) . . . . ?
C5A C5 C11 C12 -52.84(16) . . . . ?
C14 C5 C11 C12 67.70(16) . . . . ?
C4 C5 C11 C12 -174.97(12) . . . . ?
C5 C11 C12 C13 58.88(18) . . . . ?
C6 N6 C13 O2 0.8(2) . . . . ?
C5A N6 C13 O2 172.70(14) . . . . ?
C6 N6 C13 C12 -178.38(14) . . . . ?
C5A N6 C13 C12 -6.5(2) . . . . ?
C11 C12 C13 O2 152.75(15) . . . . ?
C11 C12 C13 N6 -28.11(19) . . . . ?
C5A C5 C14 O4 20.8(5) . . . . ?
C11 C5 C14 O4 -97.6(5) . . . . ?
C4 C5 C14 O4 145.3(5) . . . . ?
C5A C5 C14 O4B 1.0(19) . . . . ?
C11 C5 C14 O4B -117.4(19) . . . . ?
C4 C5 C14 O4B 125.5(19) . . . . ?
C5A C5 C14 O3B 172.9(7) . . . . ?
C11 C5 C14 O3B 54.6(7) . . . . ?
C4 C5 C14 O3B -62.6(7) . . . . ?
C5A C5 C14 O3 -162.11(18) . . . . ?
C11 C5 C14 O3 79.6(2) . . . . ?
C4 C5 C14 O3 -37.6(2) . . . . ?
O4 C14 O3 C15 6.8(6) . . . . ?
O4B C14 O3 C15 26.5(19) . . . . ?
O3B C14 O3 C15 -66.7(18) . . . . ?
C5 C14 O3 C15 -170.3(2) . . . . ?
C14 O3 C15 C16 86.3(5) . . . . ?
O4 C14 O3B C15B -17.3(13) . . . . ?
O4B C14 O3B C15B 0(2) . . . . ?
O3 C14 O3B C15B 102(2) . . . . ?
C5 C14 O3B C15B -172.2(8) . . . . ?
C14 O3B C15B C16B -170.7(16) . . . . ?
